data_4344292
loop_
_publ_author_name
'Foust, A.S.'
'Maroy, K.'
'Janickis, V.'

_publ_section_title
;
 The Selenotetrathionate Dianion: Preparation and X-ray Structures of K2
 Se S3 O6 * (H2 O) and (Co (en)2 Cl2)2 Se S3 O6
;
_journal_name_full 'Inorganic Chemistry'
_journal_page_first 1040
_journal_page_last 1043
_journal_volume 19
_journal_year 1980
_chemical_formula_sum 'H2 K2 O7 S3 Se'
_chemical_name_systematic 'K2 Se S3 O6 (H2 O)'
_space_group_IT_number 14
_symmetry_space_group_name_Hall '-P 2ybc'
_symmetry_space_group_name_H-M 'P 1 21/c 1'
_cell_angle_alpha 90
_cell_angle_beta 90.783
_cell_angle_gamma 90
_cell_formula_units_Z 4
_cell_length_a 5.6687
_cell_length_b 18.6704
_cell_length_c 9.5317
_cell_volume 1008.711
_citation_journal_id_ASTM INOCAJ
_cod_data_source_file Foust_INOCAJ_1980_609.cif
_cod_data_source_block H2K2O7S3Se1
_cod_original_formula_sum 'H2 K2 O7 S3 Se1'
_cod_database_code 4344292

loop_
_symmetry_equiv_pos_as_xyz
x,y,z
-x,y+1/2,-z+1/2
-x,-y,-z
x,-y-1/2,z-1/2

loop_
_atom_site_label
_atom_site_type_symbol
_atom_site_fract_x
_atom_site_fract_y
_atom_site_fract_z
_atom_site_occupancy
_atom_site_U_iso_or_equiv
O6 O-2 0.4159 0.01195 0.1626 1 0.0
O3 O-2 0.0084 0.2367 0.43228 1 0.0
S3 S+6 0.63697 0.04896 0.18706 1 0.0
O1 O-2 0.4279 0.25755 0.41008 1 0.0
O4 O-2 0.846 0.00588 0.1798 1 0.0
S1 S+6 0.22531 0.21462 0.36899 1 0.0
Se1 Se-1 0.27853 0.10355 0.45686 1 0.0
K2 K+1 0.70978 0.25633 0.16048 1 0.0
O7 O-2 0.1681 0.61004 0.7488 1 0.0
O2 O-2 0.2051 0.20645 0.21822 1 0.0
S2 S-1 0.64783 0.08254 0.40863 1 0.0
K1 K+1 0.14742 0.11232 0.00305 1 0.0
O5 O-2 0.6529 0.11338 0.1038 1 0.0
